data_7003041
loop_
_publ_author_name
'Mishra, Shashank'
'Jeanneau, Erwann'
'Chermette, Henry'
'Daniele, St\'ephane'
'Hubert-Pfalzgraf, Liliane G.'

_publ_section_title
;
 Crystal-to-crystal transformations in heterometallic
 yttrium(iii)--copper(i) iodide derivatives in a confined solvent-free
 environment: Influence of solvated yttrium cations on the nuclearity
 and dimensionality of iodocuprate clusters
;
_journal_issue 5
_journal_name_full 'Dalton Transactions'
_journal_page_first 620
_journal_page_last 630
_journal_paper_doi 10.1039/b709338a
_journal_year 2008
_chemical_formula_moiety 'C16 H48 O8 S8 Y, Cu2 I5'
_chemical_formula_sum 'C16 H48 Cu2 I5 O8 S8 Y'
_chemical_formula_weight 1475.61
_space_group_IT_number 13
_symmetry_cell_setting monoclinic
_symmetry_space_group_name_Hall '-P 2yc'
_symmetry_space_group_name_H-M 'P 1 2/c 1'
_atom_sites_solution_hydrogens geom
_atom_sites_solution_primary direct
_audit_creation_date 07-05-23
_audit_creation_method CRYSTALS_ver_12.84
_cell_angle_alpha 90
_cell_angle_beta 117.643(1)
_cell_angle_gamma 90
_cell_formula_units_Z 2
_cell_length_a 11.1838(2)
_cell_length_b 9.8576(2)
_cell_length_c 23.069(4)
_cell_measurement_reflns_used 9708
_cell_measurement_temperature 150
_cell_measurement_theta_max 27.878
_cell_measurement_theta_min 0.998
_cell_volume 2253.0(4)
_computing_cell_refinement 'DENZO/SCALEPACK (Otwinowski & Minor, 1997)'
_computing_data_collection 'COLLECT (Nonius, 1997-2001).'
_computing_data_reduction 'DENZO/SCALEPACK (Otwinowski & Minor, 1997)'
_computing_molecular_graphics 'CAMERON (Watkin et al., 1996)'
_computing_publication_material 'CRYSTALS (Betteridge et al., 2003)'
_computing_structure_refinement 'CRYSTALS (Betteridge et al., 2003)'
_computing_structure_solution 'SHELXS 86 (Sheldrick, 1986)'
_diffrn_ambient_temperature 150
_diffrn_measured_fraction_theta_full 0.999
_diffrn_measured_fraction_theta_max 0.999
_diffrn_measurement_device_type 'Nonius KappaCCD'
_diffrn_measurement_method '\f & \w scans'
_diffrn_radiation_monochromator graphite
_diffrn_radiation_type 'Mo K\a'
_diffrn_radiation_wavelength 0.71069
_diffrn_reflns_av_R_equivalents 0.043
_diffrn_reflns_limit_h_max 14
_diffrn_reflns_limit_h_min -14
_diffrn_reflns_limit_k_max 12
_diffrn_reflns_limit_k_min -12
_diffrn_reflns_limit_l_max 30
_diffrn_reflns_limit_l_min -27
_diffrn_reflns_number 17925
_diffrn_reflns_theta_full 27.876
_diffrn_reflns_theta_max 27.876
_diffrn_reflns_theta_min 1.993
_diffrn_standards_number 0
_exptl_absorpt_coefficient_mu 6.040
_exptl_absorpt_correction_T_max 0.62
_exptl_absorpt_correction_T_min 0.43
_exptl_absorpt_correction_type refdelf
_exptl_absorpt_process_details 'DIFABS (Walker & Stuart, 1983)'
_exptl_crystal_colour colorless
_exptl_crystal_density_diffrn 2.175
_exptl_crystal_description block
_exptl_crystal_F_000 1396
_exptl_crystal_size_max 0.13
_exptl_crystal_size_mid 0.09
_exptl_crystal_size_min 0.08
_refine_diff_density_max 1.05
_refine_diff_density_min -0.90
_refine_ls_extinction_method None
_refine_ls_goodness_of_fit_ref 1.0791
_refine_ls_hydrogen_treatment constr
_refine_ls_matrix_type full
_refine_ls_number_parameters 183
_refine_ls_number_reflns 3492
_refine_ls_number_restraints 0
_refine_ls_R_factor_all 0.0490
_refine_ls_R_factor_gt 0.0287
_refine_ls_shift/su_max 0.000433
_refine_ls_structure_factor_coef F
_refine_ls_weighting_details
;
Method, part 1, Chebychev polynomial, (Watkin, 1994, Prince, 1982)
[weight] = 1.0/[A~0~*T~0~(x)+A~1~*T~1~(x) ... +A~n-1~]*T~n-1~(x)]
where A~i~ are the Chebychev coefficients listed below and x= Fcalc/Fmax
Method = Robust Weighting (Prince, 1982)
W = [weight] * [1-(deltaF/6*sigmaF)^2^]^2^
A~i~ are:
0.203 0.463E-01 0.300E-01
;
_refine_ls_weighting_scheme calc
_refine_ls_wR_factor_all 0.0485
_refine_ls_wR_factor_gt 0.0290
_refine_ls_wR_factor_ref 0.0290
_reflns_limit_h_max 13
_reflns_limit_h_min -14
_reflns_limit_k_max 12
_reflns_limit_k_min 0
_reflns_limit_l_max 30
_reflns_limit_l_min 0
_reflns_number_gt 3492
_reflns_number_total 5366
_reflns_threshold_expression I>3.0\s(I)
_cod_data_source_file b709338a.txt
_cod_data_source_block complex_1
_cod_depositor_comments
;
The following automatic conversions were performed:
'_symmetry_cell_setting' value 'Monoclinic' changed to 'monoclinic'
according to '/home/saulius/struct/CIF-dictionaries/cif_core.dic'
dictionary named 'cif_core.dic' version 2.4.1 from 2010-06-29.

Automatic conversion script
Id: cif_fix_enum 1527 2010-12-29 10:47:43Z saulius 
;
_cod_original_sg_symbol_H-M 'P 1 2/c 1 '
_cod_original_formula_sum 'C16 H48 Cu2 I5 O8 S8 Y1'
_cod_database_code 7003041

loop_
_symmetry_equiv_pos_as_xyz
x,y,z
-x,-y,-z
-x,y,-z+1/2
x,-y,z+1/2

loop_
_atom_site_label
_atom_site_type_symbol
_atom_site_fract_x
_atom_site_fract_y
_atom_site_fract_z
_atom_site_U_iso_or_equiv
_atom_site_occupancy
_atom_site_adp_type
_atom_site_refinement_flags_posn
_atom_site_refinement_flags_adp
_atom_site_refinement_flags_occupancy
_atom_site_disorder_assembly
_atom_site_disorder_group
_atom_site_attached_hydrogens
I2 I 0.17151(3) -0.09758(3) -0.130079(16) 0.0297 1.0000 Uani . . . . . .
I1 I 0.18368(4) 0.32783(4) -0.063460(19) 0.0373 1.0000 Uani . . . . . .
Y1 Y 0.5000 0.40826(6) -0.2500 0.0171 1.0000 Uani S T . . . .
I3 I 0.0000 0.0000 0.0000 0.0725 1.0000 Uani S . . . . .
Cu1 Cu 0.12338(7) 0.08224(7) -0.06556(3) 0.0327 1.0000 Uani . . . . . .
S3 S 0.30708(12) 0.13455(12) -0.23790(6) 0.0255 1.0000 Uani . . . . . .
S1 S 0.78371(12) 0.62413(12) -0.17517(6) 0.0273 1.0000 Uani . . . . . .
S2 S 0.54191(12) 0.62575(12) -0.12433(6) 0.0254 1.0000 Uani . . . . . .
S4 S 0.38595(13) 0.21766(12) -0.39605(6) 0.0268 1.0000 Uani . . . . . .
O1 O 0.7192(3) 0.4853(3) -0.18223(16) 0.0275 1.0000 Uani . . . . . .
C4 C 0.4375(5) 0.5884(5) -0.0872(2) 0.0317 1.0000 Uani . . . . . .
C1 C 0.8864(6) 0.6104(6) -0.2155(3) 0.0387 1.0000 Uani . . . . . .
C3 C 0.5406(6) 0.8063(5) -0.1196(3) 0.0377 1.0000 Uani . . . . . .
C2 C 0.9146(5) 0.6308(6) -0.0933(3) 0.0377 1.0000 Uani . . . . . .
O4 O 0.4760(3) 0.3300(3) -0.35143(15) 0.0240 1.0000 Uani . . . . . .
O2 O 0.4567(3) 0.5932(3) -0.19639(14) 0.0241 1.0000 Uani . . . . . .
O3 O 0.3540(4) 0.2235(4) -0.27697(16) 0.0304 1.0000 Uani . . . . . .
C8 C 0.4650(6) 0.1719(6) -0.4451(3) 0.0417 1.0000 Uani . . . . . .
C5 C 0.1653(7) 0.2178(8) -0.2405(4) 0.0619 1.0000 Uani . . . . . .
C7 C 0.2440(6) 0.3051(7) -0.4555(3) 0.0567 1.0000 Uani . . . . . .
C6 C 0.2234(8) -0.0021(7) -0.2918(3) 0.0607 1.0000 Uani . . . . . .
H11 H 0.8312 0.5985 -0.2614 0.0550 1.0000 Uiso R . . . . .
H12 H 0.9395 0.6916 -0.2081 0.0549 1.0000 Uiso R . . . . .
H13 H 0.9459 0.5338 -0.1975 0.0550 1.0000 Uiso R . . . . .
H21 H 0.8756 0.6302 -0.0640 0.0550 1.0000 Uiso R . . . . .
H22 H 0.9653 0.7128 -0.0865 0.0551 1.0000 Uiso R . . . . .
H23 H 0.9738 0.5540 -0.0837 0.0549 1.0000 Uiso R . . . . .
H31 H 0.5843 0.8437 -0.1431 0.0554 1.0000 Uiso R . . . . .
H32 H 0.5887 0.8323 -0.0740 0.0549 1.0000 Uiso R . . . . .
H33 H 0.4482 0.8377 -0.1386 0.0549 1.0000 Uiso R . . . . .
H41 H 0.4046 0.4971 -0.0977 0.0410 1.0000 Uiso R . . . . .
H42 H 0.4883 0.5996 -0.0411 0.0413 1.0000 Uiso R . . . . .
H43 H 0.3618 0.6495 -0.1041 0.0407 1.0000 Uiso R . . . . .
H81 H 0.5470 0.1218 -0.4184 0.0630 1.0000 Uiso R . . . . .
H82 H 0.4860 0.2532 -0.4615 0.0633 1.0000 Uiso R . . . . .
H83 H 0.4029 0.1174 -0.4816 0.0630 1.0000 Uiso R . . . . .
H71 H 0.1910 0.3376 -0.4356 0.0848 1.0000 Uiso R . . . . .
H72 H 0.2756 0.3797 -0.4721 0.0848 1.0000 Uiso R . . . . .
H73 H 0.1916 0.2433 -0.4904 0.0848 1.0000 Uiso R . . . . .
H61 H 0.2905 -0.0589 -0.2942 0.0851 1.0000 Uiso R . . . . .
H62 H 0.1643 0.0326 -0.3342 0.0850 1.0000 Uiso R . . . . .
H63 H 0.1721 -0.0531 -0.2758 0.0850 1.0000 Uiso R . . . . .
H51 H 0.1931 0.2987 -0.2142 0.0790 1.0000 Uiso R . . . . .
H52 H 0.1037 0.2407 -0.2855 0.0790 1.0000 Uiso R . . . . .
H53 H 0.1207 0.1581 -0.2237 0.0791 1.0000 Uiso R . . . . .

loop_
_atom_site_aniso_label
_atom_site_aniso_U_11
_atom_site_aniso_U_22
_atom_site_aniso_U_33
_atom_site_aniso_U_23
_atom_site_aniso_U_13
_atom_site_aniso_U_12
I2 0.03292(17) 0.02977(16) 0.03088(16) -0.00010(13) 0.01870(14) 0.00087(14)
I1 0.0416(2) 0.03007(17) 0.0448(2) -0.00494(15) 0.02405(17) -0.00345(16)
Y1 0.0153(3) 0.0206(3) 0.0155(3) 0.0000 0.0071(2) 0.0000
I3 0.1364(7) 0.0453(3) 0.0911(5) 0.0043(3) 0.0995(6) 0.0058(4)
Cu1 0.0347(3) 0.0315(3) 0.0298(3) -0.0008(3) 0.0131(3) 0.0012(3)
S3 0.0257(6) 0.0272(6) 0.0240(6) 0.0021(4) 0.0118(5) -0.0034(5)
S1 0.0203(6) 0.0281(6) 0.0316(6) -0.0043(5) 0.0105(5) -0.0028(5)
S2 0.0270(6) 0.0269(6) 0.0225(6) -0.0029(4) 0.0117(5) 0.0038(5)
S4 0.0326(6) 0.0258(6) 0.0206(5) -0.0032(5) 0.0112(5) -0.0063(5)
O1 0.0231(17) 0.0285(17) 0.0291(18) -0.0015(14) 0.0105(15) -0.0050(14)
C4 0.041(3) 0.035(3) 0.030(2) -0.002(2) 0.025(2) 0.001(2)
C1 0.035(3) 0.047(3) 0.045(3) -0.001(3) 0.028(3) -0.008(3)
C3 0.051(4) 0.024(3) 0.043(3) -0.003(2) 0.026(3) 0.000(2)
C2 0.025(3) 0.053(3) 0.031(3) -0.011(2) 0.009(2) -0.006(2)
O4 0.0254(17) 0.0235(16) 0.0221(16) -0.0027(13) 0.0102(14) -0.0034(14)
O2 0.0249(17) 0.0272(16) 0.0175(15) -0.0020(13) 0.0077(13) 0.0032(14)
O3 0.0334(19) 0.0347(18) 0.0240(17) -0.0019(15) 0.0140(15) -0.0133(16)
C8 0.052(4) 0.048(3) 0.030(3) -0.013(3) 0.023(3) -0.005(3)
C5 0.066(5) 0.072(5) 0.076(5) 0.036(4) 0.057(4) 0.033(4)
C7 0.037(3) 0.049(4) 0.045(4) -0.014(3) -0.015(3) 0.009(3)
C6 0.089(5) 0.057(4) 0.048(4) -0.026(3) 0.042(4) -0.051(4)

loop_
_atom_type_symbol
_atom_type_scat_dispersion_real
_atom_type_scat_dispersion_imag
_atom_type_scat_Cromer_Mann_a1
_atom_type_scat_Cromer_Mann_b1
_atom_type_scat_Cromer_Mann_a2
_atom_type_scat_Cromer_Mann_b2
_atom_type_scat_Cromer_Mann_a3
_atom_type_scat_Cromer_Mann_b3
_atom_type_scat_Cromer_Mann_a4
_atom_type_scat_Cromer_Mann_b4
_atom_type_scat_Cromer_Mann_c
_atom_type_scat_source
C 0.0033 0.0016 2.3100 20.8439 1.0200 10.2075 1.5886 0.5687 0.8650 51.6512 0.2156 'International Tables Vol C 4.2.6.8 and 6.1.1.4'
H 0.0000 0.0000 0.4930 10.5109 0.3229 26.1257 0.1402 3.1424 0.0408 57.7998 0.0030 'International Tables Vol C 4.2.6.8 and 6.1.1.4'
S 0.1246 0.1234 6.9053 1.4679 5.2034 22.2151 1.4379 0.2536 1.5863 56.1720 0.8669 'International Tables Vol C 4.2.6.8 and 6.1.1.4'
Cu 0.3201 1.2651 13.3380 3.5828 7.1676 0.2470 5.6158 11.3966 1.6735 64.8126 1.1910 'International Tables Vol C 4.2.6.8 and 6.1.1.4'
Y -2.7962 3.5667 17.7760 1.4029 10.2946 12.8006 5.7263 0.1256 3.2659 104.3540 1.9121 'International Tables Vol C 4.2.6.8 and 6.1.1.4'
I -0.4742 1.8119 20.1472 4.3470 18.9949 0.3814 7.5138 27.7660 2.2735 66.8776 4.0712 'International Tables Vol C 4.2.6.8 and 6.1.1.4'
O 0.0106 0.0060 3.0485 13.2771 2.2868 5.7011 1.5463 0.3239 0.8670 32.9089 0.2508 'International Tables Vol C 4.2.6.8 and 6.1.1.4'

loop_
_geom_angle_atom_site_label_1
_geom_angle_site_symmetry_1
_geom_angle_atom_site_label_2
_geom_angle_site_symmetry_2
_geom_angle_atom_site_label_3
_geom_angle_site_symmetry_3
_geom_angle
_geom_angle_publ_flag
O2 3_654 Y1 . O4 3_654 144.18(11) yes
O2 3_654 Y1 . O1 3_654 78.84(11) yes
O4 3_654 Y1 . O1 3_654 111.79(11) yes
O2 3_654 Y1 . O3 3_654 116.88(12) yes
O4 3_654 Y1 . O3 3_654 74.69(11) yes
O1 3_654 Y1 . O3 3_654 145.03(12) yes
O2 3_654 Y1 . O1 . 72.25(11) yes
O4 3_654 Y1 . O1 . 80.87(11) yes
O1 3_654 Y1 . O1 . 142.10(17) yes
O3 3_654 Y1 . O1 . 71.85(13) yes
O2 3_654 Y1 . O4 . 72.03(11) yes
O4 3_654 Y1 . O4 . 141.79(16) yes
O1 3_654 Y1 . O4 . 80.87(12) yes
O3 3_654 Y1 . O4 . 75.66(11) yes
O1 . Y1 . O4 . 111.79(12) yes
O2 3_654 Y1 . O2 . 79.76(16) yes
O4 3_654 Y1 . O2 . 72.03(11) yes
O1 3_654 Y1 . O2 . 72.25(11) yes
O3 3_654 Y1 . O2 . 138.41(11) yes
O1 . Y1 . O2 . 78.84(12) yes
O2 3_654 Y1 . O3 . 138.41(11) yes
O4 3_654 Y1 . O3 . 75.66(12) yes
O1 3_654 Y1 . O3 . 71.85(12) yes
O3 3_654 Y1 . O3 . 77.13(19) yes
O1 . Y1 . O3 . 145.03(12) yes
O4 . Y1 . O2 . 144.18(11) yes
O4 . Y1 . O3 . 74.69(11) yes
O2 . Y1 . O3 . 116.88(12) yes
Cu1 2_555 I3 . Cu1 . 179.996 yes
I3 . Cu1 . I2 . 116.00(3) yes
I3 . Cu1 . I1 . 119.96(3) yes
I2 . Cu1 . I1 . 124.02(4) yes
O3 . S3 . C5 . 105.4(3) yes
O3 . S3 . C6 . 103.7(2) yes
C5 . S3 . C6 . 99.0(4) yes
O1 . S1 . C1 . 105.3(2) yes
O1 . S1 . C2 . 105.3(2) yes
C1 . S1 . C2 . 98.3(3) yes
C4 . S2 . C3 . 98.7(3) yes
C4 . S2 . O2 . 105.3(2) yes
C3 . S2 . O2 . 105.0(2) yes
O4 . S4 . C8 . 104.2(2) yes
O4 . S4 . C7 . 104.1(2) yes
C8 . S4 . C7 . 99.3(3) yes
Y1 . O1 . S1 . 131.5(2) yes
S2 . C4 . H41 . 109.5 no
S2 . C4 . H42 . 109.2 no
H41 . C4 . H42 . 110.5 no
S2 . C4 . H43 . 109.1 no
H41 . C4 . H43 . 108.8 no
H42 . C4 . H43 . 109.7 no
S1 . C1 . H11 . 110.3 no
S1 . C1 . H12 . 109.7 no
H11 . C1 . H12 . 109.0 no
S1 . C1 . H13 . 108.6 no
H11 . C1 . H13 . 110.1 no
H12 . C1 . H13 . 109.2 no
S2 . C3 . H31 . 109.1 no
S2 . C3 . H32 . 108.4 no
H31 . C3 . H32 . 109.9 no
S2 . C3 . H33 . 109.2 no
H31 . C3 . H33 . 109.9 no
H32 . C3 . H33 . 110.3 no
S1 . C2 . H21 . 109.2 no
S1 . C2 . H22 . 109.7 no
H21 . C2 . H22 . 108.7 no
S1 . C2 . H23 . 110.8 no
H21 . C2 . H23 . 108.9 no
H22 . C2 . H23 . 109.5 no
Y1 . O4 . S4 . 129.91(18) yes
Y1 . O2 . S2 . 123.78(18) yes
Y1 . O3 . S3 . 133.38(19) yes
S4 . C8 . H81 . 109.1 no
S4 . C8 . H82 . 108.8 no
H81 . C8 . H82 . 110.1 no
S4 . C8 . H83 . 109.0 no
H81 . C8 . H83 . 110.7 no
H82 . C8 . H83 . 109.2 no
S3 . C5 . H51 . 110.0 no
S3 . C5 . H52 . 109.0 no
H51 . C5 . H52 . 110.1 no
S3 . C5 . H53 . 109.2 no
H51 . C5 . H53 . 109.3 no
H52 . C5 . H53 . 109.2 no
S4 . C7 . H71 . 109.0 no
S4 . C7 . H72 . 108.5 no
H71 . C7 . H72 . 110.8 no
S4 . C7 . H73 . 108.6 no
H71 . C7 . H73 . 109.9 no
H72 . C7 . H73 . 109.9 no
S3 . C6 . H61 . 108.1 no
S3 . C6 . H62 . 109.6 no
H61 . C6 . H62 . 109.9 no
S3 . C6 . H63 . 110.1 no
H61 . C6 . H63 . 109.9 no
H62 . C6 . H63 . 109.2 no

loop_
_geom_bond_atom_site_label_1
_geom_bond_site_symmetry_1
_geom_bond_atom_site_label_2
_geom_bond_site_symmetry_2
_geom_bond_distance
_geom_bond_publ_flag
I2 . Cu1 . 2.5280(10) yes
I1 . Cu1 . 2.5076(14) yes
Y1 . O2 3_654 2.376(3) yes
Y1 . O4 3_654 2.358(3) yes
Y1 . O1 3_654 2.340(3) yes
Y1 . O3 3_654 2.330(3) yes
Y1 . O1 . 2.340(3) yes
Y1 . O4 . 2.358(3) yes
Y1 . O2 . 2.376(3) yes
Y1 . O3 . 2.330(3) yes
I3 . Cu1 2_555 2.6049(9) yes
I3 . Cu1 . 2.6049(9) yes
S3 . O3 . 1.515(3) yes
S3 . C5 . 1.762(6) yes
S3 . C6 . 1.777(6) yes
S1 . O1 . 1.520(3) yes
S1 . C1 . 1.786(5) yes
S1 . C2 . 1.775(5) yes
S2 . C4 . 1.777(5) yes
S2 . C3 . 1.784(5) yes
S2 . O2 . 1.518(3) yes
S4 . O4 . 1.529(3) yes
S4 . C8 . 1.787(5) yes
S4 . C7 . 1.767(6) yes
C4 . H41 . 0.960 no
C4 . H42 . 0.952 no
C4 . H43 . 0.961 no
C1 . H11 . 0.954 no
C1 . H12 . 0.965 no
C1 . H13 . 0.964 no
C3 . H31 . 0.958 no
C3 . H32 . 0.966 no
C3 . H33 . 0.967 no
C2 . H21 . 0.958 no
C2 . H22 . 0.958 no
C2 . H23 . 0.962 no
C8 . H81 . 0.970 no
C8 . H82 . 0.961 no
C8 . H83 . 0.968 no
C5 . H51 . 0.962 no
C5 . H52 . 0.969 no
C5 . H53 . 0.961 no
C7 . H71 . 0.957 no
C7 . H72 . 0.969 no
C7 . H73 . 0.962 no
C6 . H61 . 0.958 no
C6 . H62 . 0.955 no
C6 . H63 . 0.957 no
